data_7025334
loop_
_publ_author_name
'Beckett, Michael A.'
'Horton, Peter N.'
'Hursthouse, Michael B.'
'Knox, David A.'
'Timmis, James L.'

_publ_section_title
;
 Structural (XRD) and thermal (DSC, TGA) and BET analysis of materials
 derived from non-metal cation pentaborate salts.
;
_journal_issue 16
_journal_name_full 'Dalton transactions (Cambridge, England : 2003)'
_journal_page_first 3944
_journal_page_last 3951
_journal_paper_doi 10.1039/b927072h
_journal_volume 39
_journal_year 2010
_chemical_formula_sum 'C7 H14 B5 N O11'
_chemical_formula_weight 342.24
_chemical_name_systematic
;
?
;
_space_group_IT_number 14
_symmetry_cell_setting monoclinic
_symmetry_space_group_name_Hall '-P 2ybc'
_symmetry_space_group_name_H-M 'P 1 21/c 1'
_atom_sites_solution_hydrogens geom
_atom_sites_solution_primary direct
_atom_sites_solution_secondary difmap
_audit_creation_method SHELXL-97
_cell_angle_alpha 90.00
_cell_angle_beta 90.291(2)
_cell_angle_gamma 90.00
_cell_formula_units_Z 4
_cell_length_a 9.3330(3)
_cell_length_b 15.9080(5)
_cell_length_c 9.8979(3)
_cell_measurement_reflns_used 3418
_cell_measurement_temperature 120(2)
_cell_measurement_theta_max 27.485
_cell_measurement_theta_min 2.910
_cell_volume 1469.52(8)
_computing_cell_refinement 'DENZO (Otwinowski & Minor, 1997) & COLLECT (Hooft, R.W.W., 1998)'
_computing_data_collection 'COLLECT (Hooft, R.W.W., 1998)'
_computing_data_reduction 'DENZO (Otwinowski & Minor, 1997) & COLLECT (Hooft, R.W.W., 1998)'
_computing_molecular_graphics 'ORTEP3 for Windows (Farrugia, 1997)'
_computing_publication_material 'WinGX (Farrugia, 1999)'
_computing_structure_refinement 'SHELXL-97 (Sheldrick, 1997b)'
_computing_structure_solution 'SHELXS-97 (Sheldrick, 1997a)'
_diffrn_ambient_temperature 120(2)
_diffrn_detector_area_resol_mean '4096x4096pixels / 62x62mm'
_diffrn_measured_fraction_theta_full 0.998
_diffrn_measured_fraction_theta_max 0.998
_diffrn_measurement_device_type 'Bruker-Nonius APEX II CCD camera on \k-goniostat'
_diffrn_measurement_method '\f & \w scans'
_diffrn_radiation_monochromator '10cm confocal mirrors'
_diffrn_radiation_source 'Bruker-Nonius FR591 rotating anode'
_diffrn_radiation_type MoK\a
_diffrn_radiation_wavelength 0.71073
_diffrn_reflns_av_R_equivalents 0.0433
_diffrn_reflns_av_sigmaI/netI 0.0337
_diffrn_reflns_limit_h_max 11
_diffrn_reflns_limit_h_min -12
_diffrn_reflns_limit_k_max 20
_diffrn_reflns_limit_k_min -20
_diffrn_reflns_limit_l_max 12
_diffrn_reflns_limit_l_min -12
_diffrn_reflns_number 18472
_diffrn_reflns_theta_full 27.48
_diffrn_reflns_theta_max 27.48
_diffrn_reflns_theta_min 3.26
_exptl_absorpt_coefficient_mu 0.136
_exptl_absorpt_correction_T_max 0.9973
_exptl_absorpt_correction_T_min 0.9839
_exptl_absorpt_correction_type multi-scan
_exptl_absorpt_process_details 'SADABS 2007/2 (Sheldrick, G.M., 2007)'
_exptl_crystal_colour Colourless
_exptl_crystal_density_diffrn 1.547
_exptl_crystal_density_method 'not measured'
_exptl_crystal_description Block
_exptl_crystal_F_000 704
_exptl_crystal_size_max 0.12
_exptl_crystal_size_mid 0.08
_exptl_crystal_size_min 0.02
_refine_diff_density_max 0.705
_refine_diff_density_min -0.662
_refine_diff_density_rms 0.061
_refine_ls_extinction_method none
_refine_ls_goodness_of_fit_ref 1.102
_refine_ls_hydrogen_treatment constr
_refine_ls_matrix_type full
_refine_ls_number_parameters 245
_refine_ls_number_reflns 3359
_refine_ls_number_restraints 13
_refine_ls_restrained_S_all 1.100
_refine_ls_R_factor_all 0.0797
_refine_ls_R_factor_gt 0.0568
_refine_ls_shift/su_max 0.000
_refine_ls_shift/su_mean 0.000
_refine_ls_structure_factor_coef Fsqd
_refine_ls_weighting_details 'calc w=1/[\s^2^(Fo^2^)+(0.0220P)^2^+2.1876P] where P=(Fo^2^+2Fc^2^)/3'
_refine_ls_weighting_scheme calc
_refine_ls_wR_factor_gt 0.1091
_refine_ls_wR_factor_ref 0.1230
_reflns_number_gt 2600
_reflns_number_total 3359
_reflns_threshold_expression >2sigma(I)
_cod_data_source_file b927072h.txt
_cod_data_source_block 1d
_cod_original_sg_symbol_H-M P2(1)/c
_cod_database_code 7025334

loop_
_symmetry_equiv_pos_as_xyz
'x, y, z'
'-x, y+1/2, -z+1/2'
'-x, -y, -z'
'x, -y-1/2, z-1/2'

loop_
_atom_site_label
_atom_site_type_symbol
_atom_site_fract_x
_atom_site_fract_y
_atom_site_fract_z
_atom_site_U_iso_or_equiv
_atom_site_adp_type
_atom_site_occupancy
_atom_site_symmetry_multiplicity
_atom_site_calc_flag
_atom_site_refinement_flags
B1 B 0.2869(2) 0.13601(15) 0.8950(2) 0.0184(5) Uani 1 1 d .
B2 B 0.0318(2) 0.08979(15) 0.9005(2) 0.0178(5) Uani 1 1 d .
B3 B 0.1112(3) 0.19022(15) 1.0630(2) 0.0196(5) Uani 1 1 d .
B4 B 0.5460(3) 0.10059(16) 0.8886(3) 0.0220(5) Uani 1 1 d .
B5 B 0.4590(3) 0.2092(2) 0.7446(3) 0.0326(6) Uani 1 1 d .
O1 O 0.16702(15) 0.08278(9) 0.85068(15) 0.0195(3) Uani 1 1 d .
O2 O 0.00002(15) 0.14730(9) 1.00059(15) 0.0202(3) Uani 1 1 d .
O3 O 0.24807(15) 0.18290(10) 1.01691(15) 0.0213(3) Uani 1 1 d .
O4 O 0.41015(15) 0.08159(9) 0.92690(15) 0.0199(3) Uani 1 1 d .
O5 O 0.57346(17) 0.16564(12) 0.80153(18) 0.0337(4) Uani 1 1 d .
O6 O 0.32314(15) 0.19478(10) 0.78631(15) 0.0223(3) Uani 1 1 d .
O7 O -0.06965(15) 0.03841(10) 0.84770(15) 0.0226(3) Uani 1 1 d .
H7 H -0.1494 0.0496 0.8823 0.034 Uiso 1 1 calc R
O8 O 0.07814(16) 0.23855(11) 1.17106(17) 0.0286(4) Uani 1 1 d .
H8 H 0.1536 0.2588 1.2043 0.043 Uiso 1 1 calc R
O9 O 0.65967(16) 0.05459(11) 0.93313(18) 0.0284(4) Uani 1 1 d .
H9 H 0.6301 0.0138 0.9790 0.043 Uiso 1 1 calc R
O10 O 0.4904(2) 0.26740(19) 0.6498(3) 0.0773(10) Uani 1 1 d .
H10 H 0.4143 0.2845 0.6135 0.116 Uiso 1 1 calc R
C11 C 0.7994(3) 0.02639(15) 0.4743(2) 0.0288(5) Uani 1 1 d D
C12 C 0.7874(3) 0.09705(17) 0.5547(3) 0.0393(7) Uani 1 1 d .
H12 H 0.7798 0.0912 0.6500 0.047 Uiso 1 1 calc R
C13 C 0.7863(3) 0.17575(17) 0.4974(3) 0.0359(6) Uani 1 1 d .
H13 H 0.7764 0.2241 0.5531 0.043 Uiso 1 1 calc R
C14 C 0.7994(3) 0.18484(16) 0.3599(3) 0.0338(6) Uani 1 1 d .
H14 H 0.8012 0.2391 0.3197 0.041 Uiso 1 1 calc R
C15 C 0.8099(3) 0.11369(16) 0.2821(3) 0.0319(5) Uani 1 1 d .
H15 H 0.8181 0.1183 0.1867 0.038 Uiso 1 1 calc R
N11 N 0.8087(2) 0.03789(12) 0.34041(19) 0.0244(4) Uani 1 1 d .
H11 H 0.8142 -0.0068 0.2882 0.029 Uiso 1 1 calc R
C16 C 0.8120(10) -0.0607(11) 0.531(3) 0.0294(11) Uani 0.319(3) 1 d PD
H16A H 0.8993 -0.0641 0.5881 0.035 Uiso 0.319(3) 1 calc PR
H16B H 0.8229 -0.1011 0.4559 0.035 Uiso 0.319(3) 1 calc PR
C17 C 0.6834(10) -0.0858(6) 0.6150(9) 0.0325(14) Uani 0.319(3) 1 d PD
H17A H 0.6966 -0.1439 0.6489 0.039 Uiso 0.319(3) 1 calc PR
H17B H 0.6755 -0.0479 0.6939 0.039 Uiso 0.319(3) 1 calc PR
O11 O 0.5530(7) -0.0813(5) 0.5354(8) 0.0433(9) Uani 0.319(3) 1 d PD
H11A H 0.4818 -0.0871 0.5862 0.065 Uiso 0.319(3) 1 calc PR
C116 C 0.7710(10) -0.0634(8) 0.5197(18) 0.0294(11) Uani 0.342(3) 1 d PD
H11B H 0.8219 -0.1007 0.4559 0.035 Uiso 0.342(3) 1 calc PR
H11C H 0.8185 -0.0704 0.6087 0.035 Uiso 0.342(3) 1 calc PR
C117 C 0.6201(11) -0.0980(6) 0.5337(9) 0.0325(14) Uani 0.342(3) 1 d PD
H11D H 0.5658 -0.0879 0.4491 0.039 Uiso 0.342(3) 1 calc PR
H11E H 0.6244 -0.1595 0.5490 0.039 Uiso 0.342(3) 1 calc PR
O111 O 0.5472(6) -0.0582(4) 0.6454(6) 0.0433(9) Uani 0.342(3) 1 d PD
H111 H 0.6056 -0.0285 0.6892 0.065 Uiso 0.342(3) 1 calc PR
C216 C 0.8146(11) -0.0615(10) 0.526(3) 0.0294(11) Uani 0.339(4) 1 d PD
H21A H 0.8767 -0.0631 0.6076 0.035 Uiso 0.339(4) 1 calc PR
H21B H 0.8559 -0.0988 0.4565 0.035 Uiso 0.339(4) 1 calc PR
C217 C 0.6631(10) -0.0878(6) 0.5602(11) 0.0325(14) Uani 0.339(4) 1 d PD
H21C H 0.6637 -0.1465 0.5938 0.039 Uiso 0.339(4) 1 calc PR
H21D H 0.6259 -0.0514 0.6331 0.039 Uiso 0.339(4) 1 calc PR
O211 O 0.5694(6) -0.0818(4) 0.4430(7) 0.0433(9) Uani 0.339(4) 1 d PD
H211 H 0.5426 -0.0318 0.4331 0.065 Uiso 0.339(4) 1 calc PR

loop_
_atom_site_aniso_label
_atom_site_aniso_U_11
_atom_site_aniso_U_22
_atom_site_aniso_U_33
_atom_site_aniso_U_23
_atom_site_aniso_U_13
_atom_site_aniso_U_12
B1 0.0144(10) 0.0199(12) 0.0209(11) -0.0001(9) 0.0008(9) -0.0012(9)
B2 0.0159(10) 0.0190(11) 0.0186(11) 0.0025(9) 0.0006(9) 0.0022(9)
B3 0.0181(11) 0.0201(12) 0.0206(11) 0.0011(10) -0.0005(9) 0.0009(9)
B4 0.0166(11) 0.0255(13) 0.0240(12) 0.0017(10) 0.0017(9) -0.0009(10)
B5 0.0183(12) 0.0423(17) 0.0373(15) 0.0182(13) -0.0015(11) -0.0032(11)
O1 0.0157(7) 0.0217(8) 0.0213(7) -0.0033(6) 0.0017(6) -0.0003(6)
O2 0.0150(7) 0.0221(8) 0.0236(8) -0.0035(6) -0.0001(6) 0.0006(6)
O3 0.0155(7) 0.0238(8) 0.0245(8) -0.0052(6) 0.0010(6) -0.0004(6)
O4 0.0151(7) 0.0192(7) 0.0254(8) 0.0024(6) 0.0015(6) 0.0009(6)
O5 0.0163(8) 0.0447(11) 0.0402(10) 0.0224(9) 0.0014(7) -0.0010(7)
O6 0.0168(7) 0.0244(8) 0.0257(8) 0.0063(6) 0.0003(6) 0.0006(6)
O7 0.0159(7) 0.0266(8) 0.0253(8) -0.0052(7) 0.0023(6) -0.0022(6)
O8 0.0196(8) 0.0350(10) 0.0312(9) -0.0130(7) 0.0014(7) -0.0022(7)
O9 0.0156(7) 0.0318(9) 0.0379(10) 0.0140(8) 0.0033(7) 0.0011(7)
O10 0.0200(10) 0.117(2) 0.0953(19) 0.0861(18) 0.0006(11) 0.0007(12)
C11 0.0334(13) 0.0267(12) 0.0261(12) -0.0032(10) -0.0065(10) 0.0040(10)
C12 0.0564(17) 0.0356(15) 0.0259(13) -0.0060(11) -0.0099(12) 0.0096(13)
C13 0.0407(15) 0.0281(13) 0.0388(14) -0.0125(11) -0.0050(12) 0.0025(11)
C14 0.0352(14) 0.0236(12) 0.0427(15) 0.0005(11) 0.0075(11) -0.0010(10)
C15 0.0363(13) 0.0312(13) 0.0283(12) 0.0015(11) 0.0085(10) -0.0019(11)
N11 0.0238(9) 0.0222(10) 0.0273(10) -0.0070(8) 0.0029(8) -0.0003(8)
C16 0.025(3) 0.0294(14) 0.034(2) 0.0033(13) -0.011(3) 0.009(2)
C17 0.047(4) 0.022(2) 0.029(4) 0.001(3) -0.006(3) -0.006(2)
O11 0.0330(17) 0.0391(19) 0.058(2) 0.004(2) 0.000(2) -0.0030(15)
C116 0.025(3) 0.0294(14) 0.034(2) 0.0033(13) -0.011(3) 0.009(2)
C117 0.047(4) 0.022(2) 0.029(4) 0.001(3) -0.006(3) -0.006(2)
O111 0.0330(17) 0.0391(19) 0.058(2) 0.004(2) 0.000(2) -0.0030(15)
C216 0.025(3) 0.0294(14) 0.034(2) 0.0033(13) -0.011(3) 0.009(2)
C217 0.047(4) 0.022(2) 0.029(4) 0.001(3) -0.006(3) -0.006(2)
O211 0.0330(17) 0.0391(19) 0.058(2) 0.004(2) 0.000(2) -0.0030(15)

loop_
_atom_type_symbol
_atom_type_description
_atom_type_scat_dispersion_real
_atom_type_scat_dispersion_imag
_atom_type_scat_source
C C 0.0033 0.0016 'International Tables Vol C Tables 4.2.6.8 and 6.1.1.4'
H H 0.0000 0.0000 'International Tables Vol C Tables 4.2.6.8 and 6.1.1.4'
B B 0.0013 0.0007 'International Tables Vol C Tables 4.2.6.8 and 6.1.1.4'
N N 0.0061 0.0033 'International Tables Vol C Tables 4.2.6.8 and 6.1.1.4'
O O 0.0106 0.0060 'International Tables Vol C Tables 4.2.6.8 and 6.1.1.4'

loop_
_geom_angle_atom_site_label_1
_geom_angle_atom_site_label_2
_geom_angle_atom_site_label_3
_geom_angle
O3 B1 O6 109.78(18)
O3 B1 O1 110.37(17)
O6 B1 O1 109.08(17)
O3 B1 O4 108.59(17)
O6 B1 O4 110.46(17)
O1 B1 O4 108.56(17)
O7 B2 O1 117.3(2)
O7 B2 O2 121.62(19)
O1 B2 O2 121.08(19)
O8 B3 O3 122.1(2)
O8 B3 O2 117.29(19)
O3 B3 O2 120.7(2)
O4 B4 O9 121.1(2)
O4 B4 O5 121.4(2)
O9 B4 O5 117.5(2)
O10 B5 O6 122.3(2)
O10 B5 O5 117.0(2)
O6 B5 O5 120.7(2)
B2 O1 B1 123.43(17)
B2 O2 B3 118.89(17)
B3 O3 B1 123.71(17)
B4 O4 B1 122.55(18)
B4 O5 B5 119.00(19)
B5 O6 B1 123.43(18)
B2 O7 H7 109.5
B3 O8 H8 109.5
B4 O9 H9 109.5
B5 O10 H10 109.5
N11 C11 C12 117.6(2)
N11 C11 C216 117.4(11)
C12 C11 C216 124.7(11)
N11 C11 C16 119.4(12)
C12 C11 C16 122.8(12)
N11 C11 C116 115.6(7)
C12 C11 C116 125.4(7)
C13 C12 C11 120.2(2)
C13 C12 H12 119.9
C11 C12 H12 119.9
C12 C13 C14 120.3(2)
C12 C13 H13 119.9
C14 C13 H13 119.9
C15 C14 C13 118.4(2)
C15 C14 H14 120.8
C13 C14 H14 120.8
N11 C15 C14 120.0(2)
N11 C15 H15 120.0
C14 C15 H15 120.0
C15 N11 C11 123.4(2)
C15 N11 H11 118.3
C11 N11 H11 118.3
C11 C16 C17 112.8(10)
C11 C16 H16A 109.0
C17 C16 H16A 109.0
C11 C16 H16B 109.0
C17 C16 H16B 109.0
H16A C16 H16B 107.8
O11 C17 C16 110.8(9)
O11 C17 H17A 109.5
C16 C17 H17A 109.5
O11 C17 H17B 109.5
C16 C17 H17B 109.5
H17A C17 H17B 108.1
C17 O11 H11A 109.5
C117 C116 C11 122.0(8)
C117 C116 H11B 106.8
C11 C116 H11B 106.8
C117 C116 H11C 106.8
C11 C116 H11C 106.8
H11B C116 H11C 106.7
O111 C117 C116 110.6(9)
O111 C117 H11D 109.5
C116 C117 H11D 109.5
O111 C117 H11E 109.5
C116 C117 H11E 109.5
H11D C117 H11E 108.1
C117 O111 H111 109.5
C11 C216 C217 104.4(8)
C11 C216 H21A 110.9
C217 C216 H21A 110.9
C11 C216 H21B 110.9
C217 C216 H21B 110.9
H21A C216 H21B 108.9
O211 C217 C216 111.3(10)
O211 C217 H21C 109.4
C216 C217 H21C 109.4
O211 C217 H21D 109.4
C216 C217 H21D 109.4
H21C C217 H21D 108.0
C217 O211 H211 109.5

loop_
_geom_bond_atom_site_label_1
_geom_bond_atom_site_label_2
_geom_bond_distance
B1 O3 1.466(3)
B1 O6 1.466(3)
B1 O1 1.468(3)
B1 O4 1.473(3)
B2 O7 1.354(3)
B2 O1 1.362(3)
B2 O2 1.382(3)
B3 O8 1.354(3)
B3 O3 1.363(3)
B3 O2 1.385(3)
B4 O4 1.359(3)
B4 O9 1.360(3)
B4 O5 1.372(3)
B5 O10 1.352(3)
B5 O6 1.355(3)
B5 O5 1.390(3)
O7 H7 0.8400
O8 H8 0.8400
O9 H9 0.8400
O10 H10 0.8400
C11 N11 1.341(3)
C11 C12 1.382(3)
C11 C216 1.497(12)
C11 C16 1.500(12)
C11 C116 1.522(11)
C12 C13 1.375(4)
C12 H12 0.9500
C13 C14 1.375(4)
C13 H13 0.9500
C14 C15 1.373(4)
C14 H14 0.9500
C15 N11 1.337(3)
C15 H15 0.9500
N11 H11 0.8800
C16 C17 1.516(9)
C16 H16A 0.9900
C16 H16B 0.9900
C17 O11 1.448(8)
C17 H17A 0.9900
C17 H17B 0.9900
O11 H11A 0.8400
C116 C117 1.519(9)
C116 H11B 0.9900
C116 H11C 0.9900
C117 O111 1.447(8)
C117 H11D 0.9900
C117 H11E 0.9900
O111 H111 0.8400
C216 C217 1.514(8)
C216 H21A 0.9900
C216 H21B 0.9900
C217 O211 1.452(9)
C217 H21C 0.9900
C217 H21D 0.9900
O211 H211 0.8400

loop_
_geom_hbond_atom_site_label_D
_geom_hbond_atom_site_label_H
_geom_hbond_atom_site_label_A
_geom_hbond_distance_DH
_geom_hbond_distance_HA
_geom_hbond_distance_DA
_geom_hbond_angle_DHA
_geom_hbond_site_symmetry_A
O7 H7 O9 0.84 1.86 2.681(2) 166.8 1_455
O8 H8 O6 0.84 1.92 2.762(2) 178.1 4_566
O9 H9 O4 0.84 1.82 2.654(2) 172.0 3_657
O10 H10 O3 0.84 1.89 2.728(2) 174.5 4_565
N11 H11 O1 0.88 1.84 2.705(2) 167.2 3_656
O211 H211 O111 0.84 1.83 2.628(9) 157.9 3_656
